data_2007531
loop_
_publ_author_name
'Paulus, Helmut'
'Svoboda, Ingrid'
'Fuess, Hartmut'

_publ_section_title
;
 Rerefinement of
 {1-[(2-Hydroxybenzylidene)aminomethyl]naphthalen-2-olato(2
 --)-<i>N</i>,<i>O</i>,<i>O</i>'}(piperidine-<i>N</i>)nickel(II)
;
_journal_issue 8
_journal_name_full 'Acta Crystallographica Section C'
_journal_page_first 1075
_journal_page_last 1076
_journal_paper_doi 10.1107/S0108270198005228
_journal_volume 54
_journal_year 1998
_chemical_formula_iupac '[Ni (C18 H13 N1 O2) (C5 H11 N1)]'
_chemical_formula_sum 'C23 H24 N2 Ni O2'
_chemical_formula_weight 419.15
_chemical_name_systematic ?
_space_group_IT_number 61
_symmetry_cell_setting orthorhombic
_symmetry_space_group_name_Hall '-P 2ac 2ab'
_symmetry_space_group_name_H-M 'P b c a'
_cell_angle_alpha 90
_cell_angle_beta 90
_cell_angle_gamma 90
_cell_formula_units_Z 8
_cell_length_a 9.3130(10)
_cell_length_b 19.202(3)
_cell_length_c 22.330(3)
_cell_measurement_reflns_used 25
_cell_measurement_temperature 297(2)
_cell_measurement_theta_max 13.80
_cell_measurement_theta_min 2.59
_cell_volume 3993.2(9)
_computing_cell_refinement 'Enraf-Nonius Structure Determination Package'
_computing_data_collection 'Enraf-Nonius Structure Determination Package (Frenz, 1985)'
_computing_data_reduction 'REDU4 (Stoe & Cie, 1988)'
_computing_molecular_graphics 'PLUTON93 (Spek, 1993) and Xtal3.2 (Hall et al., 1992)'
_computing_publication_material SHELXL93
_computing_structure_refinement 'SHELXL93 (Sheldrick, 1993)'
_computing_structure_solution 'SHELXS86 (Sheldrick, 1985)'
_diffrn_ambient_temperature 297(2)
_diffrn_measurement_device 'Enraf-Nonius CAD-4'
_diffrn_measurement_method \w/2\q
_diffrn_radiation_monochromator graphite
_diffrn_radiation_source 'fine-focus sealed tube'
_diffrn_radiation_type MoK\a
_diffrn_radiation_wavelength 0.71069
_diffrn_reflns_av_R_equivalents 0.061
_diffrn_reflns_av_sigmaI/netI 0.0775
_diffrn_reflns_limit_h_max 1
_diffrn_reflns_limit_h_min -10
_diffrn_reflns_limit_k_max 21
_diffrn_reflns_limit_k_min 0
_diffrn_reflns_limit_l_max 24
_diffrn_reflns_limit_l_min 0
_diffrn_reflns_number 3035
_diffrn_reflns_theta_max 22.98
_diffrn_reflns_theta_min 1.82
_diffrn_standards_decay_% 1.9
_diffrn_standards_interval_time 120
_diffrn_standards_number 3
_exptl_absorpt_coefficient_mu 0.992
_exptl_absorpt_correction_T_max 0.997
_exptl_absorpt_correction_T_min 0.879
_exptl_absorpt_correction_type 'empirical \y scan (North et al., 1968)'
_exptl_crystal_colour red
_exptl_crystal_density_diffrn 1.394(3)
_exptl_crystal_density_method 'not measured'
_exptl_crystal_description prism
_exptl_crystal_F_000 1760
_exptl_crystal_size_max 0.28
_exptl_crystal_size_mid 0.28
_exptl_crystal_size_min 0.05
_refine_diff_density_max 0.204
_refine_diff_density_min -0.257
_refine_ls_extinction_method none
_refine_ls_goodness_of_fit_all 1.007
_refine_ls_goodness_of_fit_obs 1.082
_refine_ls_hydrogen_treatment 'H atoms riding'
_refine_ls_matrix_type full
_refine_ls_number_parameters 248
_refine_ls_number_reflns 2774
_refine_ls_number_restraints 0
_refine_ls_restrained_S_all 1.007
_refine_ls_restrained_S_obs 1.082
_refine_ls_R_factor_all 0.133
_refine_ls_R_factor_obs .037
_refine_ls_shift/esd_max 0.000
_refine_ls_shift/esd_mean 0.000
_refine_ls_structure_factor_coef Fsqd
_refine_ls_weighting_details 'w = 1/[\s^2^(Fo^2^)+(0.0493P)^2^+1.5871P] where P = (Fo^2^+2Fc^2^)/3'
_refine_ls_weighting_scheme calc
_refine_ls_wR_factor_all 0.113
_refine_ls_wR_factor_obs .084
_reflns_number_observed 1457
_reflns_number_total 2774
_reflns_observed_criterion I>2\s(I)
_cod_data_source_file jz1238.cif
_cod_data_source_block ay24
_cod_depositor_comments
;
The following automatic conversions were performed:

'_refine_ls_weighting_scheme' value 'calc w =
1/[\s^2^(Fo^2^)+(0.0493P)^2^+1.5871P] where P = (Fo^2^+2Fc^2^)/3' was
changed to 'calc'. New tag '_refine_ls_weighting_details' was
created. The value of the new tag was set to 'w =
1/[\s^2^(Fo^2^)+(0.0493P)^2^+1.5871P] where P = (Fo^2^+2Fc^2^)/3'.

Automatic conversion script
Id: cif_fix_values 3143 2015-03-26 13:38:13Z robertas 
;
_cod_database_code 2007531
_cod_database_fobs_code 2007531

loop_
_symmetry_equiv_pos_as_xyz
'x, y, z'
'-x+1/2, y+1/2, z'
'x, -y+1/2, z+1/2'
'-x+1/2, -y, z+1/2'
'-x, -y, -z'
'x-1/2, -y-1/2, -z'
'-x, y-1/2, -z-1/2'
'x-1/2, y, -z-1/2'

loop_
_atom_site_aniso_label
_atom_site_aniso_U_11
_atom_site_aniso_U_22
_atom_site_aniso_U_33
_atom_site_aniso_U_12
_atom_site_aniso_U_13
_atom_site_aniso_U_23
Ni1 .0602(4) .0481(3) .0736(4) .0064(3) -.0161(4) -.0051(4)
N1 .058(2) .047(2) .061(3) .002(2) -.009(2) -.004(2)
C1 .065(3) .043(3) .074(3) .002(2) -.005(3) .001(3)
C2 .052(3) .045(2) .065(3) -.007(2) .004(3) -.002(3)
C3 .058(3) .042(3) .061(3) -.004(2) .005(3) .001(2)
C4 .067(3) .055(3) .066(4) .006(3) .004(3) .006(3)
C5 .096(4) .070(4) .076(4) .015(3) -.017(4) .007(3)
C6 .125(6) .090(5) .076(4) .024(4) -.028(4) .002(4)
C7 .133(6) .074(4) .068(4) .023(4) -.005(4) -.006(3)
C8 .081(4) .055(3) .066(4) .005(3) .006(3) .009(3)
C9 .091(4) .074(4) .072(4) .018(3) .006(4) -.001(3)
C10 .070(4) .065(3) .090(4) .013(3) .017(3) .000(3)
C11 .051(3) .048(3) .078(4) -.002(2) .000(3) .001(3)
O1 .050(2) .070(2) .091(3) .004(2) -.007(2) .004(2)
O2 .080(2) .058(2) .079(3) .011(2) -.011(2) .006(2)
C17 .077(4) .050(3) .056(3) -.004(3) -.015(3) -.006(3)
C18 .086(4) .070(4) .079(4) -.004(4) -.020(4) .004(3)
C19 .110(5) .081(4) .061(4) -.033(4) -.013(4) .008(3)
C20 .085(4) .087(4) .067(4) -.007(4) -.001(3) -.007(3)
C21 .077(4) .073(4) .071(4) .005(3) -.007(3) .006(3)
C22 .064(3) .052(3) .061(3) .005(3) -.011(3) -.003(3)
C23 .067(3) .052(3) .058(3) .008(3) -.019(3) -.006(3)

loop_
_atom_site_label
_atom_site_fract_x
_atom_site_fract_y
_atom_site_fract_z
_atom_site_U_iso_or_equiv
_atom_site_thermal_displace_type
_atom_site_calc_flag
_atom_site_refinement_flags
_atom_site_occupancy
_atom_site_disorder_group
_atom_site_type_symbol
Ni1 .59050(6) .10723(3) .05805(3) .0606(2) Uani d . 1 . Ni
N1 .4585(4) .1790(2) .0487(2) .0553(10) Uani d . 1 . N
C1 .4848(5) .2310(2) .0008(2) .0605(13) Uani d . 1 . C
H1A .5680(5) .2589(2) .0110(2) .073 Uiso calc R 1 . H
H1B .4026(5) .2618(2) -.0024(2) .073 Uiso calc R 1 . H
C2 .5097(5) .1955(2) -.0584(2) .0542(11) Uani d . 1 . C
C3 .4289(5) .2081(2) -.1103(2) .0534(12) Uani d . 1 . C
C4 .3118(5) .2549(2) -.1134(2) .0629(13) Uani d . 1 . C
H4A .2844(5) .2787(2) -.0790(2) .076 Uiso calc R 1 . H
C5 .2377(6) .2660(3) -.1653(3) .080(2) Uani d . 1 . C
H5A .1619(6) .2975(3) -.1660(3) .097 Uiso calc R 1 . H
C6 .2756(7) .2302(3) -.2173(3) .097(2) Uani d . 1 . C
H6A .2232(7) .2370(3) -.2523(3) .117 Uiso calc R 1 . H
C7 .3876(7) .1857(3) -.2171(3) .092(2) Uani d . 1 . C
H7A .4132(7) .1632(3) -.2524(3) .110 Uiso calc R 1 . H
C8 .4663(6) .1727(3) -.1645(2) .0677(14) Uani d . 1 . C
C9 .5845(6) .1269(3) -.1639(3) .079(2) Uani d . 1 . C
H9A .6128(6) .1053(3) -.1992(3) .095 Uiso calc R 1 . H
C10 .6577(6) .1138(3) -.1127(3) .075(2) Uani d . 1 . C
H10A .7331(6) .0820(3) -.1130(3) .090 Uiso calc R 1 . H
C11 .6206(5) .1479(2) -.0584(3) .0588(12) Uani d . 1 . C
O1 .6953(3) .1344(2) -.0089(2) .0702(10) Uani d . 1 . O
O2 .5070(4) .0715(2) .1253(2) .0725(10) Uani d . 1 . O
N2 .7460(9) .0376(4) .0609(4) .056(2) Uiso d P .65(2) 1 N
H2N .8150(9) .0515(4) .0347(4) .067 Uiso calc PR .65(2) 1 H
C12 .6988(9) -.0307(4) .0424(5) .055(3) Uiso d P .65(2) 1 C
H12A .6415(9) -.0266(4) .0063(5) .066 Uiso calc PR .65(2) 1 H
H12B .6387(9) -.0507(4) .0735(5) .066 Uiso calc PR .65(2) 1 H
C13 .8292(10) -.0803(5) .0302(5) .062(3) Uiso d P .65(2) 1 C
H13A .8956(10) -.0599(5) .0017(5) .074 Uiso calc PR .65(2) 1 H
H13B .7975(10) -.1252(5) .0153(5) .074 Uiso calc PR .65(2) 1 H
C14 .9015(12) -.0873(5) .0960(5) .075(3) Uiso d P .65(2) 1 C
H14A .8314(12) -.1038(5) .1248(5) .090 Uiso calc PR .65(2) 1 H
H14B .9811(12) -.1198(5) .0950(5) .090 Uiso calc PR .65(2) 1 H
C15 .9538(11) -.0150(5) .1130(5) .076(3) Uiso d P .65(2) 1 C
H15A 1.0156(11) .0038(5) .0820(5) .091 Uiso calc PR .65(2) 1 H
H15B 1.0073(11) -.0166(5) .1503(5) .091 Uiso calc PR .65(2) 1 H
C16 .8144(10) .0313(5) .1203(4) .056(3) Uiso d P .65(2) 1 C
H16A .7487(10) .0097(5) .1484(4) .067 Uiso calc PR .65(2) 1 H
H16B .8399(10) .0771(5) .1354(4) .067 Uiso calc PR .65(2) 1 H
N2' .6999(18) .0251(7) .0776(7) .062(5) Uiso d P .35(2) 2 N
H2N' .6536(18) -.0019(7) .1049(7) .075 Uiso calc PR .35(2) 2 H
C12' .7367(18) -.0173(7) .0185(8) .049(4) Uiso d P .35(2) 2 C
H12C .8067(18) .0067(7) -.0062(8) .058 Uiso calc PR .35(2) 2 H
H12D .6516(18) -.0273(7) -.0049(8) .058 Uiso calc PR .35(2) 2 H
C13' .8047(16) -.0888(7) .0500(9) .047(5) Uiso d P .35(2) 2 C
H13C .7482(16) -.1026(7) .0845(9) .056 Uiso calc PR .35(2) 2 H
H13D .8070(16) -.1270(7) .0216(9) .056 Uiso calc PR .35(2) 2 H
C14' .9514(18) -.0688(9) .0682(9) .066(6) Uiso d P .35(2) 2 C
H14C .9967(18) -.0381(9) .0394(9) .079 Uiso calc PR .35(2) 2 H
H14D 1.0121(18) -.1090(9) .0753(9) .079 Uiso calc PR .35(2) 2 H
C15' .909(2) -.0280(8) .1310(8) .054(5) Uiso d P .35(2) 2 C
H15C .991(2) -.0216(8) .1570(8) .064 Uiso calc PR .35(2) 2 H
H15D .833(2) -.0514(8) .1527(8) .064 Uiso calc PR .35(2) 2 H
C16' .8536(19) .0474(8) .1003(9) .059(5) Uiso d P .35(2) 2 C
H16C .8482(19) .0844(8) .1298(9) .071 Uiso calc PR .35(2) 2 H
H16D .9152(19) .0617(8) .0676(9) .071 Uiso calc PR .35(2) 2 H
C17 .3835(6) .0890(2) .1493(2) .0612(13) Uani d . 1 . C
C18 .3326(7) .0518(3) .1989(3) .078(2) Uani d . 1 . C
H18A .3882(7) .0159(3) .2145(3) .094 Uiso calc R 1 . H
C19 .2041(8) .0667(3) .2248(2) .084(2) Uani d . 1 . C
H19A .1723(8) .0402(3) .2570(2) .101 Uiso calc R 1 . H
C20 .1201(6) .1209(3) .2035(3) .080(2) Uani d . 1 . C
H20A .0326(6) .1311(3) .2216(3) .096 Uiso calc R 1 . H
C21 .1666(6) .1589(3) .1561(3) .0736(15) Uani d . 1 . C
H21A .1101(6) .1950(3) .1416(3) .088 Uiso calc R 1 . H
C22 .2984(5) .1444(2) .1289(2) .0590(13) Uani d . 1 . C
C23 .3440(6) .1872(2) .0801(2) .0593(13) Uani d . 1 . C
H23 .2852(6) .2246(2) .0701(2) .071 Uiso calc R 1 . H

loop_
_atom_type_symbol
_atom_type_description
_atom_type_scat_dispersion_real
_atom_type_scat_dispersion_imag
_atom_type_scat_source
C C 0.0033 0.0016 'International Tables Vol C Tables 4.2.6.8 and 6.1.1.4'
H H 0.0000 0.0000 'International Tables Vol C Tables 4.2.6.8 and 6.1.1.4'
N N 0.0061 0.0033 'International Tables Vol C Tables 4.2.6.8 and 6.1.1.4'
O O 0.0106 0.0060 'International Tables Vol C Tables 4.2.6.8 and 6.1.1.4'
Ni Ni 0.3393 1.1124 'International Tables Vol C Tables 4.2.6.8 and 6.1.1.4'

loop_
_geom_angle_atom_site_label_1
_geom_angle_atom_site_label_2
_geom_angle_atom_site_label_3
_geom_angle
_geom_angle_publ_flag
O2 Ni1 N1 95.1(2) ?
O2 Ni1 O1 172.1(2) ?
N1 Ni1 O1 92.7(2) ?
O2 Ni1 N2' 74.4(6) ?
N1 Ni1 N2' 169.1(6) ?
O1 Ni1 N2' 97.7(6) ?
O2 Ni1 N2 91.8(3) ?
N1 Ni1 N2 172.8(3) ?
O1 Ni1 N2 80.3(3) ?
C23 N1 C1 116.5(4) ?
C23 N1 Ni1 125.3(3) ?
C1 N1 Ni1 118.1(3) ?
N1 C1 C2 110.7(4) ?
C11 C2 C3 121.0(5) ?
C11 C2 C1 114.6(5) ?
C3 C2 C1 124.4(4) ?
C2 C3 C4 124.3(4) ?
C2 C3 C8 119.1(5) ?
C4 C3 C8 116.6(5) ?
C5 C4 C3 122.0(5) ?
C4 C5 C6 120.1(5) ?
C7 C6 C5 120.4(6) ?
C6 C7 C8 121.2(5) ?
C7 C8 C9 121.8(5) ?
C7 C8 C3 119.7(5) ?
C9 C8 C3 118.5(5) ?
C10 C9 C8 121.2(5) ?
C9 C10 C11 120.7(5) ?
O1 C11 C2 121.3(5) ?
O1 C11 C10 119.4(4) ?
C2 C11 C10 119.3(5) ?
C11 O1 Ni1 116.6(3) ?
C17 O2 Ni1 127.8(3) ?
C12 N2 C16 108.3(9) yes
C12 N2 Ni1 112.5(6) ?
C16 N2 Ni1 113.6(5) ?
N2 C12 C13 111.4(8) yes
C12 C13 C14 102.4(9) yes
C15 C14 C13 106.5(10) yes
C14 C15 C16 106.0(10) yes
N2 C16 C15 107.9(9) yes
C16' N2' C12' 102.2(17) yes
C16' N2' Ni1 109.3(11) ?
C12' N2' Ni1 110.3(10) ?
N2' C12' C13' 98.9(15) yes
C14' C13' C12' 104.7(15) yes
C13' C14' C15' 97.7(17) yes
C14' C15' C16' 97.8(16) yes
N2' C16' C15' 100.2(16) yes
O2 C17 C18 119.3(5) ?
O2 C17 C22 123.8(5) ?
C18 C17 C22 116.9(5) ?
C19 C18 C17 121.8(6) ?
C18 C19 C20 120.6(6) ?
C21 C20 C19 119.4(6) ?
C20 C21 C22 120.9(5) ?
C21 C22 C17 120.3(5) ?
C21 C22 C23 118.6(5) ?
C17 C22 C23 121.1(5) ?
N1 C23 C22 126.2(5) ?

loop_
_geom_bond_atom_site_label_1
_geom_bond_atom_site_label_2
_geom_bond_site_symmetry_2
_geom_bond_distance
_geom_bond_publ_flag
Ni1 O2 . 1.825(4) ?
Ni1 N1 . 1.858(4) ?
Ni1 O1 . 1.860(3) ?
Ni1 N2' . 1.927(12) ?
Ni1 N2 . 1.973(6) ?
N1 C23 . 1.287(6) ?
N1 C1 . 1.483(5) ?
C1 C2 . 1.504(6) ?
C2 C11 . 1.379(6) ?
C2 C3 . 1.403(6) ?
C3 C4 . 1.414(6) ?
C3 C8 . 1.433(6) ?
C4 C5 . 1.366(6) ?
C5 C6 . 1.395(7) ?
C6 C7 . 1.348(7) ?
C7 C8 . 1.407(7) ?
C8 C9 . 1.408(6) ?
C9 C10 . 1.355(7) ?
C10 C11 . 1.420(7) ?
C11 O1 . 1.331(5) ?
O2 C17 . 1.313(5) ?
N2 C12 . 1.443(11) yes
N2 C16 . 1.476(12) yes
C12 C13 . 1.567(12) yes
C13 C14 . 1.621(15) yes
C14 C15 . 1.519(14) yes
C15 C16 . 1.582(12) yes
N2' C16' . 1.58(2) yes
N2' C12' . 1.59(2) yes
C12' C13' . 1.67(2) yes
C13' C14' . 1.48(2) yes
C14' C15' . 1.66(3) yes
C15' C16' . 1.68(2) yes
C17 C18 . 1.400(7) ?
C17 C22 . 1.403(6) ?
C18 C19 . 1.359(7) ?
C19 C20 . 1.386(7) ?
C20 C21 . 1.356(7) ?
C21 C22 . 1.398(7) ?
C22 C23 . 1.430(6) ?

loop_
_geom_torsion_atom_site_label_1
_geom_torsion_atom_site_label_2
_geom_torsion_atom_site_label_3
_geom_torsion_atom_site_label_4
_geom_torsion
O2 Ni1 N1 C23 -6.4(4)
O1 Ni1 N1 C23 174.2(4)
N2' Ni1 N1 C23 11.(2)
N2 Ni1 N1 C23 -170.9(17)
O2 Ni1 N1 C1 174.4(3)
O1 Ni1 N1 C1 -5.0(3)
N2' Ni1 N1 C1 -168.(2)
N2 Ni1 N1 C1 9.8(19)
C23 N1 C1 C2 -127.1(4)
Ni1 N1 C1 C2 52.2(5)
N1 C1 C2 C11 -56.5(5)
N1 C1 C2 C3 123.3(4)
C11 C2 C3 C4 178.5(4)
C1 C2 C3 C4 -1.3(7)
C11 C2 C3 C8 -2.3(6)
C1 C2 C3 C8 178.0(4)
C2 C3 C4 C5 179.1(5)
C8 C3 C4 C5 -0.1(7)
C3 C4 C5 C6 0.8(8)
C4 C5 C6 C7 -1.6(9)
C5 C6 C7 C8 1.8(9)
C6 C7 C8 C9 -179.3(5)
C6 C7 C8 C3 -1.2(8)
C2 C3 C8 C7 -179.0(5)
C4 C3 C8 C7 0.3(7)
C2 C3 C8 C9 -0.8(7)
C4 C3 C8 C9 178.5(4)
C7 C8 C9 C10 -178.7(5)
C3 C8 C9 C10 3.2(8)
C8 C9 C10 C11 -2.5(8)
C3 C2 C11 O1 -178.3(4)
C1 C2 C11 O1 1.5(6)
C3 C2 C11 C10 3.1(7)
C1 C2 C11 C10 -177.2(4)
C9 C10 C11 O1 -179.4(4)
C9 C10 C11 C2 -0.7(7)
C2 C11 O1 Ni1 54.8(5)
C10 C11 O1 Ni1 -126.5(4)
O2 Ni1 O1 C11 137.0(10)
N1 Ni1 O1 C11 -47.3(3)
N2' Ni1 O1 C11 129.5(5)
N2 Ni1 O1 C11 134.5(4)
N1 Ni1 O2 C17 8.4(4)
O1 Ni1 O2 C17 -176.0(10)
N2' Ni1 O2 C17 -168.2(6)
N2 Ni1 O2 C17 -173.5(4)
O2 Ni1 N2 C12 74.4(9)
N1 Ni1 N2 C12 -120.9(17)
O1 Ni1 N2 C12 -105.9(9)
N2' Ni1 N2 C12 57.7(16)
O2 Ni1 N2 C16 -49.2(9)
N1 Ni1 N2 C16 115.5(19)
O1 Ni1 N2 C16 130.5(9)
N2' Ni1 N2 C16 -65.9(17)
C16 N2 C12 C13 -67.2(17)
Ni1 N2 C12 C13 166.3(6)
N2 C12 C13 C14 64.7(16)
C12 C13 C14 C15 -64.0(15)
C13 C14 C15 C16 66.1(16)
C12 N2 C16 C15 64.6(16)
Ni1 N2 C16 C15 -169.5(6)
C14 C15 C16 N2 -65.8(17)
O2 Ni1 N2' C16' -110.1(15)
N1 Ni1 N2' C16' -128.(2)
O1 Ni1 N2' C16' 68.9(15)
N2 Ni1 N2' C16' 52.6(18)
O2 Ni1 N2' C12' 138.4(15)
N1 Ni1 N2' C12' 120.(2)
O1 Ni1 N2' C12' -42.7(15)
N2 Ni1 N2' C12' -58.9(18)
C16' N2' C12' C13' 73.(2)
Ni1 N2' C12' C13' -171.3(8)
N2' C12' C13' C14' -78.(2)
C12' C13' C14' C15' 81.(2)
C13' C14' C15' C16' -79.(2)
C12' N2' C16' C15' -78.(2)
Ni1 N2' C16' C15' 165.6(9)
C14' C15' C16' N2' 78.(2)
Ni1 O2 C17 C18 175.3(3)
Ni1 O2 C17 C22 -5.8(6)
O2 C17 C18 C19 -178.6(5)
C22 C17 C18 C19 2.4(7)
C17 C18 C19 C20 -1.5(8)
C18 C19 C20 C21 0.5(8)
C19 C20 C21 C22 -0.5(8)
C20 C21 C22 C17 1.5(7)
C20 C21 C22 C23 -178.4(5)
O2 C17 C22 C21 178.7(4)
C18 C17 C22 C21 -2.3(7)
O2 C17 C22 C23 -1.4(7)
C18 C17 C22 C23 177.5(4)
C1 N1 C23 C22 -178.9(4)
Ni1 N1 C23 C22 1.8(7)
C21 C22 C23 N1 -176.7(4)
C17 C22 C23 N1 3.4(7)
